data_7239440
loop_
_publ_author_name
'Zhou, Hong'
'Chen, Xiao Hong'
'Sun, Wen Wu'
'Mei, Yu'
'Pan, Zhi Quan'

_publ_section_title
;
 A unique coordination polymer with tetranuclear nickel(ii) units linked
 by macrocyclic ligands
;
_journal_issue 10
_journal_name_full 'RSC Advances'
_journal_page_first 5080
_journal_paper_doi 10.1039/c3ra46750c
_journal_volume 4
_journal_year 2014
_chemical_formula_moiety 'C20 H28 N3 Ni2 O4, Cl O4'
_chemical_formula_sum 'C20 H28 Cl N3 Ni2 O8'
_chemical_formula_weight 591.32
_space_group_IT_number 2
_space_group_name_Hall '-P 1'
_space_group_name_H-M_alt 'P -1'
_symmetry_cell_setting triclinic
_symmetry_space_group_name_Hall '-P 1'
_symmetry_space_group_name_H-M 'P -1'
_atom_sites_solution_hydrogens geom
_atom_sites_solution_primary direct
_atom_sites_solution_secondary difmap
_audit_creation_method SHELXL-97
_cell_angle_alpha 63.004(3)
_cell_angle_beta 76.910(2)
_cell_angle_gamma 85.280(3)
_cell_formula_units_Z 2
_cell_length_a 8.1495(16)
_cell_length_b 12.326(2)
_cell_length_c 13.247(3)
_cell_measurement_reflns_used 1524
_cell_measurement_temperature 291(2)
_cell_measurement_theta_max 23.61
_cell_measurement_theta_min 2.91
_cell_volume 1154.5(4)
_computing_cell_refinement SMART
_computing_data_collection 'SMART (Bruker, 2000)'
_computing_data_reduction 'SAINT (Bruker, 2000)'
_computing_molecular_graphics SHELXTL
_computing_publication_material SHELXTL
_computing_structure_refinement SHELXTL
_computing_structure_solution 'SHELXTL (Bruker, 2000)'
_diffrn_ambient_temperature 291(2)
_diffrn_measured_fraction_theta_full 0.980
_diffrn_measured_fraction_theta_max 0.980
_diffrn_measurement_device_type 'Bruker Smart Apex CCD'
_diffrn_measurement_method 'phi and omega scans'
_diffrn_radiation_monochromator graphite
_diffrn_radiation_source 'sealed tube'
_diffrn_radiation_type MoK\a
_diffrn_radiation_wavelength 0.71073
_diffrn_reflns_av_R_equivalents 0.0271
_diffrn_reflns_av_sigmaI/netI 0.0725
_diffrn_reflns_limit_h_max 9
_diffrn_reflns_limit_h_min -10
_diffrn_reflns_limit_k_max 11
_diffrn_reflns_limit_k_min -15
_diffrn_reflns_limit_l_max 15
_diffrn_reflns_limit_l_min -16
_diffrn_reflns_number 6653
_diffrn_reflns_theta_full 26.00
_diffrn_reflns_theta_max 26.00
_diffrn_reflns_theta_min 2.57
_exptl_absorpt_coefficient_mu 1.799
_exptl_absorpt_correction_T_max 0.59
_exptl_absorpt_correction_T_min 0.57
_exptl_absorpt_correction_type multi-scan
_exptl_absorpt_process_details 'SADABS; Bruker, 2000'
_exptl_crystal_colour green
_exptl_crystal_density_diffrn 1.701
_exptl_crystal_density_method 'not measured'
_exptl_crystal_description needle
_exptl_crystal_F_000 612
_exptl_crystal_size_max 0.32
_exptl_crystal_size_mid 0.30
_exptl_crystal_size_min 0.29
_refine_diff_density_max 0.402
_refine_diff_density_min -0.604
_refine_diff_density_rms 0.083
_refine_ls_extinction_method none
_refine_ls_goodness_of_fit_ref 1.017
_refine_ls_hydrogen_treatment constr
_refine_ls_matrix_type full
_refine_ls_number_parameters 310
_refine_ls_number_reflns 4434
_refine_ls_number_restraints 0
_refine_ls_restrained_S_all 1.017
_refine_ls_R_factor_all 0.0811
_refine_ls_R_factor_gt 0.0550
_refine_ls_shift/su_max 0.000
_refine_ls_shift/su_mean 0.000
_refine_ls_structure_factor_coef Fsqd
_refine_ls_weighting_details 'calc w=1/[\s^2^(Fo^2^)+(0.0577P)^2^] where P=(Fo^2^+2Fc^2^)/3'
_refine_ls_weighting_scheme calc
_refine_ls_wR_factor_gt 0.1084
_refine_ls_wR_factor_ref 0.1127
_reflns_number_gt 3029
_reflns_number_total 4434
_reflns_threshold_expression >2sigma(I)
_cod_data_source_file c3ra46750c.txt
_cod_data_source_block 90416sww_0m
_cod_depositor_comments
;
The following automatic conversions were performed:

data item '_symmetry_cell_setting' value 'Triclinic' was changed to
'triclinic' in accordance with the
/home/saulius/struct/COD-crude-data/automatic-downloads/DataCite-retrospective/RSC/depositions/lib/dictionaries/cif_core.dic
dictionary named 'cif_core.dic' version 2.4.2 last updated on
2011-04-26.

Automatic conversion script
Id: cif_fix_values 6909 2019-04-08 15:41:33Z antanas 
;
_cod_original_sg_symbol_H-M 'P-1   '
_cod_database_code 7239440

loop_
_symmetry_equiv_pos_as_xyz
'x, y, z'
'-x, -y, -z'

loop_
_atom_site_label
_atom_site_type_symbol
_atom_site_fract_x
_atom_site_fract_y
_atom_site_fract_z
_atom_site_U_iso_or_equiv
_atom_site_adp_type
_atom_site_occupancy
_atom_site_symmetry_multiplicity
_atom_site_calc_flag
_atom_site_refinement_flags
C1 C 0.0248(6) 0.5609(4) 0.7154(4) 0.0464(11) Uani 1 1 d .
H1A H -0.0840 0.5968 0.7110 0.070 Uiso 1 1 calc R
H1B H 0.0703 0.5737 0.7700 0.070 Uiso 1 1 calc R
H1C H 0.0142 0.4750 0.7400 0.070 Uiso 1 1 calc R
C2 C 0.1420(5) 0.6195(3) 0.5968(3) 0.0347(8) Uani 1 1 d .
H2 H 0.2584 0.5971 0.6041 0.042 Uiso 1 1 calc R
C3 C 0.1270(6) 0.7571(4) 0.5466(4) 0.0476(11) Uani 1 1 d .
H3A H 0.0093 0.7784 0.5498 0.057 Uiso 1 1 calc R
H3B H 0.1707 0.7860 0.5926 0.057 Uiso 1 1 calc R
C4 C 0.1729(6) 0.9472(4) 0.3664(4) 0.0484(11) Uani 1 1 d .
H4A H 0.2136 0.9922 0.4001 0.058 Uiso 1 1 calc R
H4B H 0.0509 0.9508 0.3814 0.058 Uiso 1 1 calc R
C5 C 0.2420(6) 1.0085(4) 0.2352(4) 0.0466(11) Uani 1 1 d .
H5A H 0.3638 1.0035 0.2207 0.056 Uiso 1 1 calc R
H5B H 0.2145 1.0941 0.2048 0.056 Uiso 1 1 calc R
C6 C 0.1749(6) 0.9537(4) 0.1683(4) 0.0444(10) Uani 1 1 d .
H6A H 0.0527 0.9530 0.1862 0.053 Uiso 1 1 calc R
H6B H 0.2132 1.0038 0.0857 0.053 Uiso 1 1 calc R
C7 C 0.3315(5) 0.8064(4) 0.1207(4) 0.0378(9) Uani 1 1 d .
H7 H 0.3559 0.8703 0.0462 0.045 Uiso 1 1 calc R
C8 C 0.4074(5) 0.6904(4) 0.1374(4) 0.0389(9) Uani 1 1 d .
C9 C 0.5270(5) 0.6938(4) 0.0411(4) 0.0449(10) Uani 1 1 d .
H9 H 0.5464 0.7667 -0.0267 0.054 Uiso 1 1 calc R
C10 C 0.6185(6) 0.5911(4) 0.0433(4) 0.0492(11) Uani 1 1 d .
C11 C 0.5811(6) 0.4839(4) 0.1417(4) 0.0456(10) Uani 1 1 d .
H11 H 0.6392 0.4147 0.1447 0.055 Uiso 1 1 calc R
C12 C 0.4565(5) 0.4744(3) 0.2396(3) 0.0310(8) Uani 1 1 d .
C13 C 0.3717(5) 0.5792(3) 0.2392(4) 0.0374(9) Uani 1 1 d .
C14 C 0.4272(5) 0.3536(4) 0.3367(3) 0.0360(8) Uani 1 1 d .
H14 H 0.4835 0.2907 0.3240 0.043 Uiso 1 1 calc R
C15 C 0.3307(5) 0.1881(4) 0.5175(4) 0.0396(9) Uani 1 1 d .
H15A H 0.2793 0.1451 0.4864 0.047 Uiso 1 1 calc R
H15B H 0.2613 0.1723 0.5929 0.047 Uiso 1 1 calc R
C16 C 0.5072(5) 0.1377(3) 0.5328(4) 0.0371(9) Uani 1 1 d .
H16A H 0.4984 0.0505 0.5817 0.045 Uiso 1 1 calc R
H16B H 0.5771 0.1524 0.4579 0.045 Uiso 1 1 calc R
C17 C 0.5893(5) 0.1981(4) 0.5875(4) 0.0420(10) Uani 1 1 d .
H17A H 0.5663 0.2844 0.5524 0.050 Uiso 1 1 calc R
H17B H 0.5368 0.1647 0.6693 0.050 Uiso 1 1 calc R
C18 C 0.2082(5) 0.3109(4) 0.7108(4) 0.0368(9) Uani 1 1 d .
C19 C 0.1575(6) 0.2293(4) 0.8408(4) 0.0445(10) Uani 1 1 d .
H19A H 0.2386 0.2389 0.8787 0.067 Uiso 1 1 calc R
H19B H 0.1533 0.1459 0.8548 0.067 Uiso 1 1 calc R
H19C H 0.0484 0.2516 0.8707 0.067 Uiso 1 1 calc R
C20 C 0.7567(6) 0.6009(4) -0.0589(4) 0.0543(12) Uani 1 1 d .
H20A H 0.8567 0.6360 -0.0577 0.081 Uiso 1 1 calc R
H20B H 0.7206 0.6516 -0.1298 0.081 Uiso 1 1 calc R
H20C H 0.7804 0.5212 -0.0539 0.081 Uiso 1 1 calc R
Cl1 Cl 0.24955(15) 0.86645(11) 0.80803(11) 0.0535(3) Uani 1 1 d .
N1 N 0.2225(4) 0.8170(3) 0.4244(3) 0.0382(8) Uani 1 1 d .
N2 N 0.2340(4) 0.8287(3) 0.1993(3) 0.0379(8) Uani 1 1 d .
N3 N 0.3329(4) 0.3227(3) 0.4384(3) 0.0294(7) Uani 1 1 d .
Ni1 Ni 0.16115(6) 0.70959(4) 0.35843(4) 0.03591(16) Uani 1 1 d .
Ni2 Ni 0.19685(6) 0.43936(4) 0.48790(4) 0.03587(16) Uani 1 1 d .
O1 O 0.2603(4) 0.5715(2) 0.3316(2) 0.0385(6) Uani 1 1 d .
O2 O 0.0971(4) 0.5835(2) 0.5159(2) 0.0366(6) Uani 1 1 d .
O3 O 0.1036(3) 0.3182(2) 0.6471(2) 0.0375(6) Uani 1 1 d .
O4 O 0.3425(4) 0.3685(3) 0.6683(3) 0.0420(7) Uani 1 1 d .
O5 O 0.1724(4) 0.9147(3) 0.7116(3) 0.0453(7) Uani 1 1 d .
O6 O 0.4160(4) 0.8295(3) 0.7768(3) 0.0481(8) Uani 1 1 d .
O7 O 0.1588(4) 0.7727(3) 0.9047(3) 0.0623(10) Uani 1 1 d .
O8 O 0.2697(4) 0.9612(3) 0.8352(3) 0.0459(7) Uani 1 1 d .

loop_
_atom_site_aniso_label
_atom_site_aniso_U_11
_atom_site_aniso_U_22
_atom_site_aniso_U_33
_atom_site_aniso_U_23
_atom_site_aniso_U_13
_atom_site_aniso_U_12
C1 0.048(3) 0.053(3) 0.036(2) -0.021(2) -0.001(2) -0.007(2)
C2 0.033(2) 0.037(2) 0.035(2) -0.0171(18) -0.0039(16) -0.0092(16)
C3 0.043(2) 0.042(2) 0.046(3) -0.013(2) -0.001(2) -0.0017(19)
C4 0.045(3) 0.042(2) 0.056(3) -0.018(2) -0.016(2) 0.0062(19)
C5 0.043(2) 0.047(2) 0.041(2) -0.008(2) -0.016(2) -0.0051(19)
C6 0.051(3) 0.030(2) 0.048(3) -0.0129(19) -0.015(2) 0.0094(18)
C7 0.041(2) 0.034(2) 0.031(2) -0.0085(17) -0.0034(17) -0.0082(17)
C8 0.033(2) 0.043(2) 0.031(2) -0.0101(18) -0.0026(17) -0.0052(17)
C9 0.034(2) 0.054(3) 0.033(2) -0.010(2) 0.0003(18) -0.0090(19)
C10 0.040(2) 0.054(3) 0.038(2) -0.013(2) 0.004(2) 0.001(2)
C11 0.039(2) 0.047(2) 0.037(2) -0.010(2) -0.0007(19) 0.0027(19)
C12 0.0294(19) 0.0347(18) 0.033(2) -0.0177(17) -0.0074(15) -0.0007(15)
C13 0.046(2) 0.0294(19) 0.034(2) -0.0140(17) 0.0000(18) -0.0075(17)
C14 0.032(2) 0.040(2) 0.033(2) -0.0162(18) -0.0024(16) -0.0011(16)
C15 0.032(2) 0.036(2) 0.045(2) -0.0124(18) -0.0093(17) -0.0018(16)
C16 0.035(2) 0.0290(19) 0.047(2) -0.0141(18) -0.0145(18) 0.0004(16)
C17 0.035(2) 0.040(2) 0.048(3) -0.016(2) -0.0092(19) -0.0028(17)
C18 0.039(2) 0.037(2) 0.039(2) -0.0181(18) -0.0145(19) 0.0031(17)
C19 0.045(2) 0.042(2) 0.038(2) -0.0088(19) -0.010(2) -0.0068(19)
C20 0.048(3) 0.045(2) 0.053(3) -0.018(2) 0.016(2) -0.007(2)
Cl1 0.0471(6) 0.0490(6) 0.0529(7) -0.0128(5) -0.0144(5) 0.0099(5)
N1 0.043(2) 0.0289(15) 0.0382(19) -0.0136(15) -0.0014(16) -0.0032(14)
N2 0.0370(18) 0.0337(16) 0.0371(18) -0.0102(15) -0.0102(15) 0.0029(14)
N3 0.0303(16) 0.0254(15) 0.0298(17) -0.0094(13) -0.0062(13) -0.0029(12)
Ni1 0.0332(3) 0.0301(3) 0.0340(3) -0.0095(2) 0.0028(2) -0.0022(2)
Ni2 0.0332(3) 0.0303(3) 0.0339(3) -0.0098(2) 0.0025(2) -0.0013(2)
O1 0.0365(15) 0.0322(13) 0.0343(15) -0.0093(12) 0.0034(12) 0.0008(11)
O2 0.0421(16) 0.0323(13) 0.0345(15) -0.0155(12) -0.0033(12) -0.0053(12)
O3 0.0368(15) 0.0381(14) 0.0323(14) -0.0106(12) -0.0075(12) -0.0023(12)
O4 0.0379(17) 0.0418(15) 0.0412(17) -0.0123(13) -0.0114(13) -0.0036(12)
O5 0.0516(19) 0.0433(16) 0.0376(17) -0.0138(14) -0.0169(14) 0.0134(14)
O6 0.0446(18) 0.0443(16) 0.0496(19) -0.0180(15) -0.0096(15) 0.0116(13)
O7 0.0459(19) 0.0519(19) 0.0435(19) 0.0085(15) 0.0167(15) -0.0168(15)
O8 0.0508(19) 0.0420(16) 0.0463(18) -0.0220(15) -0.0126(15) 0.0144(14)

loop_
_atom_type_symbol
_atom_type_description
_atom_type_scat_dispersion_real
_atom_type_scat_dispersion_imag
_atom_type_scat_source
C C 0.0033 0.0016 'International Tables Vol C Tables 4.2.6.8 and 6.1.1.4'
H H 0.0000 0.0000 'International Tables Vol C Tables 4.2.6.8 and 6.1.1.4'
N N 0.0061 0.0033 'International Tables Vol C Tables 4.2.6.8 and 6.1.1.4'
O O 0.0106 0.0060 'International Tables Vol C Tables 4.2.6.8 and 6.1.1.4'
Ni Ni 0.3393 1.1124 'International Tables Vol C Tables 4.2.6.8 and 6.1.1.4'
Cl Cl 0.1484 0.1585 'International Tables Vol C Tables 4.2.6.8 and 6.1.1.4'

loop_
_geom_angle_atom_site_label_1
_geom_angle_atom_site_label_2
_geom_angle_atom_site_label_3
_geom_angle
_geom_angle_site_symmetry_1
_geom_angle_site_symmetry_3
C2 C1 H1A 109.5 . .
C2 C1 H1B 109.5 . .
H1A C1 H1B 109.5 . .
C2 C1 H1C 109.5 . .
H1A C1 H1C 109.5 . .
H1B C1 H1C 109.5 . .
O2 C2 C1 111.8(3) . .
O2 C2 C3 107.1(3) . .
C1 C2 C3 109.0(3) . .
O2 C2 H2 109.6 . .
C1 C2 H2 109.6 . .
C3 C2 H2 109.6 . .
N1 C3 C2 110.5(3) . .
N1 C3 H3A 109.5 . .
C2 C3 H3A 109.5 . .
N1 C3 H3B 109.5 . .
C2 C3 H3B 109.5 . .
H3A C3 H3B 108.1 . .
N1 C4 C5 113.2(4) . .
N1 C4 H4A 108.9 . .
C5 C4 H4A 108.9 . .
N1 C4 H4B 108.9 . .
C5 C4 H4B 108.9 . .
H4A C4 H4B 107.8 . .
C4 C5 C6 114.8(4) . .
C4 C5 H5A 108.6 . .
C6 C5 H5A 108.6 . .
C4 C5 H5B 108.6 . .
C6 C5 H5B 108.6 . .
H5A C5 H5B 107.5 . .
N2 C6 C5 110.8(4) . .
N2 C6 H6A 109.5 . .
C5 C6 H6A 109.5 . .
N2 C6 H6B 109.5 . .
C5 C6 H6B 109.5 . .
H6A C6 H6B 108.1 . .
N2 C7 C8 125.8(4) . .
N2 C7 H7 117.1 . .
C8 C7 H7 117.1 . .
C9 C8 C13 119.3(4) . .
C9 C8 C7 114.6(4) . .
C13 C8 C7 126.1(4) . .
C8 C9 C10 122.5(4) . .
C8 C9 H9 118.8 . .
C10 C9 H9 118.8 . .
C11 C10 C9 117.5(4) . .
C11 C10 C20 121.5(4) . .
C9 C10 C20 120.9(4) . .
C10 C11 C12 122.2(4) . .
C10 C11 H11 118.9 . .
C12 C11 H11 118.9 . .
C13 C12 C11 120.0(4) . .
C13 C12 C14 124.0(4) . .
C11 C12 C14 115.9(3) . .
O1 C13 C8 121.4(4) . .
O1 C13 C12 120.2(3) . .
C8 C13 C12 118.4(4) . .
N3 C14 C12 128.1(4) . .
N3 C14 H14 115.9 . .
C12 C14 H14 115.9 . .
N3 C15 C16 113.2(3) . .
N3 C15 H15A 108.9 . .
C16 C15 H15A 108.9 . .
N3 C15 H15B 108.9 . .
C16 C15 H15B 108.9 . .
H15A C15 H15B 107.7 . .
C17 C16 C15 110.8(3) . .
C17 C16 H16A 109.5 . .
C15 C16 H16A 109.5 . .
C17 C16 H16B 109.5 . .
C15 C16 H16B 109.5 . .
H16A C16 H16B 108.1 . .
N1 C17 C16 115.0(3) 2_666 .
N1 C17 H17A 108.5 2_666 .
C16 C17 H17A 108.5 . .
N1 C17 H17B 108.5 2_666 .
C16 C17 H17B 108.5 . .
H17A C17 H17B 107.5 . .
O4 C18 O3 121.4(4) . .
O4 C18 C19 120.9(4) . .
O3 C18 C19 117.7(4) . .
C18 C19 H19A 109.5 . .
C18 C19 H19B 109.5 . .
H19A C19 H19B 109.5 . .
C18 C19 H19C 109.5 . .
H19A C19 H19C 109.5 . .
H19B C19 H19C 109.5 . .
C10 C20 H20A 109.5 . .
C10 C20 H20B 109.5 . .
H20A C20 H20B 109.5 . .
C10 C20 H20C 109.5 . .
H20A C20 H20C 109.5 . .
H20B C20 H20C 109.5 . .
O7 Cl1 O8 108.8(2) . .
O7 Cl1 O5 113.9(2) . .
O8 Cl1 O5 107.67(18) . .
O7 Cl1 O6 110.7(2) . .
O8 Cl1 O6 105.4(2) . .
O5 Cl1 O6 109.9(2) . .
C3 N1 C4 110.2(3) . .
C3 N1 C17 113.3(4) . 2_666
C4 N1 C17 113.2(3) . 2_666
C3 N1 Ni1 102.3(3) . .
C4 N1 Ni1 114.9(3) . .
C17 N1 Ni1 102.4(2) 2_666 .
C7 N2 C6 118.6(4) . .
C7 N2 Ni1 124.4(3) . .
C6 N2 Ni1 116.9(3) . .
C14 N3 C15 113.7(3) . .
C14 N3 Ni2 124.1(3) . .
C15 N3 Ni2 122.2(3) . .
N2 Ni1 O2 176.62(13) . .
N2 Ni1 O1 94.50(13) . .
O2 Ni1 O1 82.23(11) . .
N2 Ni1 N1 94.13(14) . .
O2 Ni1 N1 87.76(13) . .
O1 Ni1 N1 136.77(14) . .
N2 Ni1 O3 98.10(12) . 2_566
O2 Ni1 O3 83.18(11) . 2_566
O1 Ni1 O3 97.64(12) . 2_566
N1 Ni1 O3 122.84(12) . 2_566
O1 Ni2 O3 172.07(12) . .
O1 Ni2 N3 90.79(12) . .
O3 Ni2 N3 96.04(12) . .
O1 Ni2 O2 79.87(11) . .
O3 Ni2 O2 93.83(11) . .
N3 Ni2 O2 168.22(11) . .
C13 O1 Ni2 132.0(3) . .
C13 O1 Ni1 125.9(2) . .
Ni2 O1 Ni1 100.00(13) . .
C2 O2 Ni1 110.8(2) . .
C2 O2 Ni2 124.5(2) . .
Ni1 O2 Ni2 97.89(12) . .
C18 O3 Ni2 107.6(2) . .
C18 O3 Ni1 146.8(3) . 2_566
Ni2 O3 Ni1 102.99(12) . 2_566

loop_
_geom_bond_atom_site_label_1
_geom_bond_atom_site_label_2
_geom_bond_distance
_geom_bond_site_symmetry_2
C1 C2 1.518(5) .
C1 H1A 0.9600 .
C1 H1B 0.9600 .
C1 H1C 0.9600 .
C2 O2 1.454(5) .
C2 C3 1.521(6) .
C2 H2 0.9800 .
C3 N1 1.487(6) .
C3 H3A 0.9700 .
C3 H3B 0.9700 .
C4 N1 1.498(5) .
C4 C5 1.530(7) .
C4 H4A 0.9700 .
C4 H4B 0.9700 .
C5 C6 1.537(6) .
C5 H5A 0.9700 .
C5 H5B 0.9700 .
C6 N2 1.472(5) .
C6 H6A 0.9700 .
C6 H6B 0.9700 .
C7 N2 1.281(5) .
C7 C8 1.450(6) .
C7 H7 0.9300 .
C8 C9 1.405(6) .
C8 C13 1.412(6) .
C9 C10 1.407(7) .
C9 H9 0.9300 .
C10 C11 1.364(6) .
C10 C20 1.517(6) .
C11 C12 1.418(5) .
C11 H11 0.9300 .
C12 C13 1.412(5) .
C12 C14 1.452(5) .
C13 O1 1.318(5) .
C14 N3 1.290(5) .
C14 H14 0.9300 .
C15 N3 1.507(5) .
C15 C16 1.539(5) .
C15 H15A 0.9700 .
C15 H15B 0.9700 .
C16 C17 1.522(6) .
C16 H16A 0.9700 .
C16 H16B 0.9700 .
C17 N1 1.510(5) 2_666
C17 H17A 0.9700 .
C17 H17B 0.9700 .
C18 O4 1.227(5) .
C18 O3 1.301(5) .
C18 C19 1.523(6) .
C19 H19A 0.9600 .
C19 H19B 0.9600 .
C19 H19C 0.9600 .
C20 H20A 0.9600 .
C20 H20B 0.9600 .
C20 H20C 0.9600 .
Cl1 O7 1.375(3) .
Cl1 O8 1.401(3) .
Cl1 O5 1.411(3) .
Cl1 O6 1.426(3) .
N1 C17 1.510(5) 2_666
N1 Ni1 2.030(3) .
N2 Ni1 1.928(3) .
N3 Ni2 1.997(3) .
Ni1 O2 1.933(3) .
Ni1 O1 1.967(3) .
Ni1 O3 2.235(3) 2_566
Ni2 O1 1.949(3) .
Ni2 O3 1.964(3) .
Ni2 O2 2.044(3) .
O3 Ni1 2.235(3) 2_566

loop_
_geom_torsion_atom_site_label_1
_geom_torsion_atom_site_label_2
_geom_torsion_atom_site_label_3
_geom_torsion_atom_site_label_4
_geom_torsion
_geom_torsion_site_symmetry_1
_geom_torsion_site_symmetry_4
O2 C2 C3 N1 -51.4(4) . .
C1 C2 C3 N1 -172.6(3) . .
N1 C4 C5 C6 63.9(5) . .
C4 C5 C6 N2 -66.4(5) . .
N2 C7 C8 C9 -171.9(4) . .
N2 C7 C8 C13 7.9(7) . .
C13 C8 C9 C10 -2.6(7) . .
C7 C8 C9 C10 177.2(4) . .
C8 C9 C10 C11 3.4(7) . .
C8 C9 C10 C20 -174.9(4) . .
C9 C10 C11 C12 -0.7(7) . .
C20 C10 C11 C12 177.6(4) . .
C10 C11 C12 C13 -2.8(7) . .
C10 C11 C12 C14 178.3(4) . .
C9 C8 C13 O1 -179.9(4) . .
C7 C8 C13 O1 0.4(7) . .
C9 C8 C13 C12 -1.0(6) . .
C7 C8 C13 C12 179.2(4) . .
C11 C12 C13 O1 -177.5(4) . .
C14 C12 C13 O1 1.3(6) . .
C11 C12 C13 C8 3.6(6) . .
C14 C12 C13 C8 -177.6(4) . .
C13 C12 C14 N3 -5.5(6) . .
C11 C12 C14 N3 173.4(4) . .
N3 C15 C16 C17 61.6(5) . .
C15 C16 C17 N1 -163.4(3) . 2_666
C2 C3 N1 C4 165.7(4) . .
C2 C3 N1 C17 -66.4(5) . 2_666
C2 C3 N1 Ni1 43.1(4) . .
C5 C4 N1 C3 -169.8(4) . .
C5 C4 N1 C17 62.2(5) . 2_666
C5 C4 N1 Ni1 -55.0(4) . .
C8 C7 N2 C6 176.9(4) . .
C8 C7 N2 Ni1 -1.8(6) . .
C5 C6 N2 C7 -115.9(4) . .
C5 C6 N2 Ni1 62.9(4) . .
C12 C14 N3 C15 179.3(4) . .
C12 C14 N3 Ni2 0.6(6) . .
C16 C15 N3 C14 56.3(5) . .
C16 C15 N3 Ni2 -125.0(3) . .
C7 N2 Ni1 O1 -7.1(4) . .
C6 N2 Ni1 O1 174.2(3) . .
C7 N2 Ni1 N1 130.5(4) . .
C6 N2 Ni1 N1 -48.2(3) . .
C7 N2 Ni1 O3 -105.5(4) . 2_566
C6 N2 Ni1 O3 75.8(3) . 2_566
C3 N1 Ni1 N2 162.9(3) . .
C4 N1 Ni1 N2 43.5(3) . .
C17 N1 Ni1 N2 -79.6(3) 2_666 .
C3 N1 Ni1 O2 -19.9(3) . .
C4 N1 Ni1 O2 -139.3(3) . .
C17 N1 Ni1 O2 97.6(3) 2_666 .
C3 N1 Ni1 O1 -96.1(3) . .
C4 N1 Ni1 O1 144.6(3) . .
C17 N1 Ni1 O1 21.4(3) 2_666 .
C3 N1 Ni1 O3 60.5(3) . 2_566
C4 N1 Ni1 O3 -58.9(3) . 2_566
C17 N1 Ni1 O3 178.0(2) 2_666 2_566
C14 N3 Ni2 O1 5.0(3) . .
C15 N3 Ni2 O1 -173.5(3) . .
C14 N3 Ni2 O3 -179.0(3) . .
C15 N3 Ni2 O3 2.4(3) . .
C14 N3 Ni2 O2 -32.2(8) . .
C15 N3 Ni2 O2 149.2(5) . .
C8 C13 O1 Ni2 -173.4(3) . .
C12 C13 O1 Ni2 7.7(6) . .
C8 C13 O1 Ni1 -13.1(6) . .
C12 C13 O1 Ni1 168.1(3) . .
N3 Ni2 O1 C13 -9.7(4) . .
O2 Ni2 O1 C13 163.1(4) . .
N3 Ni2 O1 Ni1 -173.62(13) . .
O2 Ni2 O1 Ni1 -0.83(12) . .
N2 Ni1 O1 C13 14.7(3) . .
O2 Ni1 O1 C13 -164.5(4) . .
N1 Ni1 O1 C13 -86.2(4) . .
O3 Ni1 O1 C13 113.5(3) 2_566 .
N2 Ni1 O1 Ni2 -179.94(15) . .
O2 Ni1 O1 Ni2 0.87(13) . .
N1 Ni1 O1 Ni2 79.2(2) . .
O3 Ni1 O1 Ni2 -81.13(13) 2_566 .
C1 C2 O2 Ni1 151.4(3) . .
C3 C2 O2 Ni1 32.0(4) . .
C1 C2 O2 Ni2 -92.5(4) . .
C3 C2 O2 Ni2 148.1(3) . .
O1 Ni1 O2 C2 130.9(3) . .
N1 Ni1 O2 C2 -7.0(3) . .
O3 Ni1 O2 C2 -130.4(3) 2_566 .
O1 Ni1 O2 Ni2 -0.83(12) . .
N1 Ni1 O2 Ni2 -138.66(14) . .
O3 Ni1 O2 Ni2 97.89(12) 2_566 .
O1 Ni2 O2 C2 -121.2(3) . .
O3 Ni2 O2 C2 63.6(3) . .
N3 Ni2 O2 C2 -83.3(6) . .
O1 Ni2 O2 Ni1 0.84(12) . .
O3 Ni2 O2 Ni1 -174.30(12) . .
N3 Ni2 O2 Ni1 38.8(6) . .
O4 C18 O3 Ni2 -3.9(5) . .
C19 C18 O3 Ni2 175.5(3) . .
O4 C18 O3 Ni1 -160.1(3) . 2_566
C19 C18 O3 Ni1 19.2(7) . 2_566
N3 Ni2 O3 C18 88.7(3) . .
O2 Ni2 O3 C18 -84.8(3) . .
N3 Ni2 O3 Ni1 -104.34(13) . 2_566
O2 Ni2 O3 Ni1 82.10(12) . 2_566
